data_1530120
loop_
_publ_author_name
'Kalinin, V.R.'
'Belov, N.V.'
'Ilyukhin, V.V.'

_publ_section_title
;
 Refinment of crystal structure of mixed rubidium-lithium iodate Rb I O3 *
 2 Li I O3
;
_journal_name_full 'Doklady Akademii Nauk SSSR'
_journal_page_first 583
_journal_page_last 585
_journal_volume 241
_journal_year 1978
_chemical_formula_sum 'I3 Li2 O9 Rb'
_chemical_name_systematic 'Rb Li2 (I O3)3'
_space_group_IT_number 14
_symmetry_space_group_name_Hall '-P 2bc'
_symmetry_space_group_name_H-M 'P 1 1 21/b'
_cell_angle_alpha 90
_cell_angle_beta 90
_cell_angle_gamma 111.64
_cell_formula_units_Z 4
_cell_length_a 8.333
_cell_length_b 11.292
_cell_length_c 11.121
_cell_volume 972.690
_citation_journal_id_ASTM DANKAS
_cod_data_source_file Kalinin_DANKAS_1978_492.cif
_cod_data_source_block I3Li2O9Rb1
_cod_original_cell_volume 972.6901
_cod_original_sg_symbol_Hall '-P 2ybc (-x,z,y)'
_cod_original_formula_sum 'I3 Li2 O9 Rb1'
_cod_database_code 1530120

loop_
_symmetry_equiv_pos_as_xyz
x,y,z
-x,-y+1/2,z+1/2
-x,-y,-z
x,y-1/2,-z-1/2

loop_
_atom_site_label
_atom_site_type_symbol
_atom_site_fract_x
_atom_site_fract_y
_atom_site_fract_z
_atom_site_occupancy
_atom_site_U_iso_or_equiv
O9 O-2 0.1318 0.0874 0.4203 1 0.0
O6 O-2 0.5963 0.0096 0.2785 1 0.0
O3 O-2 0.6591 0.1587 0.5374 1 0.0
I1 I+5 0.22067 0.17467 0.0538 1 0.0
O8 O-2 0.1379 0.0887 0.7055 1 0.0
O5 O-2 0.4691 0.1958 0.2382 1 0.0
I2 I+5 0.41173 0.04647 0.31998 1 0.0
O4 O-2 0.2586 0.4476 0.2859 1 0.0
Li1 Li+1 0.0147 0.3478 0.289 1 0.0
Li2 Li+1 0.6267 0.3614 0.2858 1 0.0
O2 O-2 0.6547 0.3849 0.4579 1 0.0
O1 O-2 0.96 0.3381 0.4586 1 0.0
Rb1 Rb+1 0.7087 0.16117 0.04235 1 0.0
I3 I+5 0.91571 0.06373 0.36923 1 0.0
O7 O-2 0.9697 0.1727 0.243 1 0.0
